data_7059669
loop_
_publ_author_name
'Ling, Irene'
'Skelton, Brian W.'
'Sobolev, Alexandre N.'
'Alias, Yatimah'
'Khor, Zong Chin'
'Raston, Colin L.'

_publ_section_title
;
 Effect of anions on the solid-state interplay of symmetric and
 unsymmetric phosphonium cations
;
_journal_issue 25
_journal_name_full 'New Journal of Chemistry'
_journal_page_first 10220
_journal_page_last 10228
_journal_paper_doi 10.1039/D0NJ01975E
_journal_volume 44
_journal_year 2020
_chemical_formula_moiety 'C25 H22 P, C2 N3'
_chemical_formula_sum 'C27 H22 N3 P'
_chemical_formula_weight 419.44
_space_group_crystal_system monoclinic
_space_group_IT_number 14
_space_group_name_Hall '-P 2yn'
_space_group_name_H-M_alt 'P 1 21/n 1'
_atom_sites_solution_hydrogens geom
_audit_creation_method SHELXL-2018/3
_audit_update_record
;
2019-12-02 deposited with the CCDC.	2020-05-22 downloaded from the CCDC.
;
_cell_angle_alpha 90
_cell_angle_beta 96.094(3)
_cell_angle_gamma 90
_cell_formula_units_Z 4
_cell_length_a 11.2149(4)
_cell_length_b 16.9072(5)
_cell_length_c 11.7093(5)
_cell_measurement_reflns_used 8759
_cell_measurement_temperature 100(2)
_cell_measurement_theta_max 67.2
_cell_measurement_theta_min 3.8
_cell_volume 2207.68(14)
_computing_cell_refinement 'CrysAlisPro 1.171.38.46 (Rigaku OD, 2015)'
_computing_data_collection 'CrysAlisPro 1.171.38.46 (Rigaku OD, 2015)'
_computing_data_reduction 'CrysAlisPro 1.171.38.46 (Rigaku OD, 2015)'
_computing_molecular_graphics 'X-Seed v. 4.0 (Barbour, 2001)'
_computing_publication_material 'SHELXL-2018/3 (Sheldrick, 2018)'
_computing_structure_refinement 'SHELXL-2018/3 (Sheldrick, 2018)'
_computing_structure_solution 'SHELXT-2015/1 (Sheldrick, 2015)'
_diffrn_ambient_temperature 100(2)
_diffrn_detector 'CCD plate'
_diffrn_detector_area_resol_mean 10.4738
_diffrn_detector_type Ruby
_diffrn_measured_fraction_theta_full 0.998
_diffrn_measured_fraction_theta_max 0.998
_diffrn_measurement_device 'four-circle diffractometer'
_diffrn_measurement_device_type 'Oxford Diffraction Gemini-R Ultra'
_diffrn_measurement_method '\w scans'
_diffrn_radiation_monochromator mirror
_diffrn_radiation_source 'fine-focus sealed X-ray tube'
_diffrn_radiation_type CuK\a
_diffrn_radiation_wavelength 1.54178
_diffrn_reflns_av_R_equivalents 0.0510
_diffrn_reflns_av_unetI/netI 0.0294
_diffrn_reflns_Laue_measured_fraction_full 0.998
_diffrn_reflns_Laue_measured_fraction_max 0.998
_diffrn_reflns_limit_h_max 12
_diffrn_reflns_limit_h_min -13
_diffrn_reflns_limit_k_max 16
_diffrn_reflns_limit_k_min -20
_diffrn_reflns_limit_l_max 13
_diffrn_reflns_limit_l_min -13
_diffrn_reflns_number 24169
_diffrn_reflns_point_group_measured_fraction_full 0.998
_diffrn_reflns_point_group_measured_fraction_max 0.998
_diffrn_reflns_theta_full 67.315
_diffrn_reflns_theta_max 67.315
_diffrn_reflns_theta_min 4.611
_diffrn_source_type 'Enhance Ultra (Cu) X-ray Source'
_exptl_absorpt_coefficient_mu 1.239
_exptl_absorpt_correction_T_max 1.0000
_exptl_absorpt_correction_T_min 0.8633
_exptl_absorpt_correction_type multi-scan
_exptl_absorpt_process_details
;
CrysAlisPro, Agilent Technologies,
Version 1.171.35.21 (release 20-01-2012 CrysAlis171 .NET)
(compiled Jan 23 2012,18:06:46)
Empirical absorption correction using spherical harmonics,
 implemented in SCALE3 ABSPACK scaling algorithm.
;
_exptl_crystal_colour colorless
_exptl_crystal_density_diffrn 1.262
_exptl_crystal_description plate
_exptl_crystal_F_000 880
_exptl_crystal_size_max 0.370
_exptl_crystal_size_mid 0.280
_exptl_crystal_size_min 0.070
_refine_diff_density_max 0.405
_refine_diff_density_min -0.249
_refine_diff_density_rms 0.051
_refine_ls_extinction_method none
_refine_ls_goodness_of_fit_ref 1.001
_refine_ls_hydrogen_treatment constr
_refine_ls_matrix_type full
_refine_ls_number_parameters 280
_refine_ls_number_reflns 3959
_refine_ls_number_restraints 0
_refine_ls_restrained_S_all 1.001
_refine_ls_R_factor_all 0.0538
_refine_ls_R_factor_gt 0.0421
_refine_ls_shift/su_max 0.000
_refine_ls_shift/su_mean 0.000
_refine_ls_structure_factor_coef Fsqd
_refine_ls_weighting_details 'w=1/[\s^2^(Fo^2^)+(0.0500P)^2^+1.4500P] where P=(Fo^2^+2Fc^2^)/3'
_refine_ls_weighting_scheme calc
_refine_ls_wR_factor_gt 0.0987
_refine_ls_wR_factor_ref 0.1091
_reflns_Friedel_coverage 0.000
_reflns_number_gt 3298
_reflns_number_total 3959
_reflns_threshold_expression 'I > 2\s(I)'
_cod_data_source_file d0nj01975e1.cif
_cod_data_source_block 090720g
_cod_depositor_comments
;Adding full bibliography for 7059666--7059672.cif.

 Adding full bibliography for 7059666--7059672.cif.
;
_cod_original_sg_symbol_H-M 'P 21/n'
_cod_database_code 7059669
_shelx_shelxl_version_number 2018/3
_shelx_space_group_comment
;
The symmetry employed for this shelxl refinement is uniquely defined
by the following loop, which should always be used as a source of
symmetry information in preference to the above space-group names.
They are only intended as comments.
;
_shelx_estimated_absorpt_t_min 0.657
_shelx_estimated_absorpt_t_max 0.918

loop_
_space_group_symop_operation_xyz
'x, y, z'
'-x+1/2, y+1/2, -z+1/2'
'-x, -y, -z'
'x-1/2, -y-1/2, z-1/2'

loop_
_atom_site_label
_atom_site_type_symbol
_atom_site_fract_x
_atom_site_fract_y
_atom_site_fract_z
_atom_site_U_iso_or_equiv
_atom_site_adp_type
_atom_site_occupancy
_atom_site_site_symmetry_order
_atom_site_calc_flag
_atom_site_refinement_flags_posn
_atom_site_refinement_flags_adp
_atom_site_refinement_flags_occupancy
_atom_site_disorder_assembly
_atom_site_disorder_group
P1 P 0.29988(4) 0.25707(3) 0.30497(4) 0.02191(14) Uani 1 1 d . . . . .
C10 C 0.36007(16) 0.26450(11) 0.45442(16) 0.0251(4) Uani 1 1 d . . . . .
H10A H 0.447976 0.272121 0.459022 0.030 Uiso 1 1 calc R U . . .
H10B H 0.325269 0.311443 0.489035 0.030 Uiso 1 1 calc R U . . .
C11 C 0.36664(16) 0.17302(11) 0.24374(15) 0.0242(4) Uani 1 1 d . . . . .
C12 C 0.4705(2) 0.18412(13) 0.18995(19) 0.0374(5) Uani 1 1 d . . . . .
H12 H 0.501375 0.235856 0.181346 0.045 Uiso 1 1 calc R U . . .
C13 C 0.5284(2) 0.11933(14) 0.1492(2) 0.0438(6) Uani 1 1 d . . . . .
H13 H 0.599763 0.126568 0.113411 0.053 Uiso 1 1 calc R U . . .
C14 C 0.4826(2) 0.04397(13) 0.16038(19) 0.0400(5) Uani 1 1 d . . . . .
H14 H 0.520982 -0.000113 0.129697 0.048 Uiso 1 1 calc R U . . .
C15 C 0.38145(19) 0.03275(12) 0.2160(2) 0.0379(5) Uani 1 1 d . . . . .
H15 H 0.350896 -0.019096 0.224329 0.045 Uiso 1 1 calc R U . . .
C16 C 0.32438(17) 0.09694(11) 0.25958(18) 0.0304(4) Uani 1 1 d . . . . .
H16 H 0.256443 0.088987 0.300264 0.036 Uiso 1 1 calc R U . . .
C21 C 0.13929(16) 0.24945(11) 0.29774(15) 0.0228(4) Uani 1 1 d . . . . .
C22 C 0.08110(17) 0.30468(11) 0.36176(17) 0.0274(4) Uani 1 1 d . . . . .
H22 H 0.125453 0.345541 0.402549 0.033 Uiso 1 1 calc R U . . .
C23 C -0.04194(17) 0.29910(12) 0.36500(17) 0.0296(4) Uani 1 1 d . . . . .
H23 H -0.082104 0.336480 0.407897 0.035 Uiso 1 1 calc R U . . .
C24 C -0.10664(16) 0.23907(12) 0.30577(17) 0.0283(4) Uani 1 1 d . . . . .
H24 H -0.190376 0.234376 0.310582 0.034 Uiso 1 1 calc R U . . .
C25 C -0.04939(17) 0.18605(11) 0.23972(17) 0.0278(4) Uani 1 1 d . . . . .
H25 H -0.094336 0.145969 0.197732 0.033 Uiso 1 1 calc R U . . .
C26 C 0.07381(16) 0.19135(11) 0.23471(16) 0.0253(4) Uani 1 1 d . . . . .
H26 H 0.112906 0.155499 0.188525 0.030 Uiso 1 1 calc R U . . .
C31 C 0.33975(16) 0.34473(11) 0.23047(16) 0.0253(4) Uani 1 1 d . . . . .
C32 C 0.40151(16) 0.40605(11) 0.28815(17) 0.0269(4) Uani 1 1 d . . . . .
H32 H 0.423910 0.402387 0.368528 0.032 Uiso 1 1 calc R U . . .
C33 C 0.43076(18) 0.47312(11) 0.22822(19) 0.0318(4) Uani 1 1 d . . . . .
H33 H 0.473547 0.515273 0.267459 0.038 Uiso 1 1 calc R U . . .
C34 C 0.39737(19) 0.47822(12) 0.1114(2) 0.0362(5) Uani 1 1 d . . . . .
H34 H 0.417124 0.524089 0.070527 0.043 Uiso 1 1 calc R U . . .
C35 C 0.3352(2) 0.41682(13) 0.05361(19) 0.0382(5) Uani 1 1 d . . . . .
H35 H 0.312756 0.420842 -0.026719 0.046 Uiso 1 1 calc R U . . .
C36 C 0.30566(19) 0.34966(12) 0.11219(18) 0.0319(4) Uani 1 1 d . . . . .
H36 H 0.262907 0.307587 0.072699 0.038 Uiso 1 1 calc R U . . .
C41 C 0.33354(16) 0.19193(11) 0.52224(16) 0.0253(4) Uani 1 1 d . . . . .
C42 C 0.4160(2) 0.13072(13) 0.53585(18) 0.0347(5) Uani 1 1 d . . . . .
H42 H 0.488310 0.133898 0.500586 0.042 Uiso 1 1 calc R U . . .
C43 C 0.3933(2) 0.06468(13) 0.60087(19) 0.0436(6) Uani 1 1 d . . . . .
H43 H 0.449606 0.022530 0.608800 0.052 Uiso 1 1 calc R U . . .
C44 C 0.2897(2) 0.06008(13) 0.65382(18) 0.0422(5) Uani 1 1 d . . . . .
H44 H 0.275355 0.015332 0.699512 0.051 Uiso 1 1 calc R U . . .
C45 C 0.2067(2) 0.12026(13) 0.64060(18) 0.0377(5) Uani 1 1 d . . . . .
H45 H 0.134951 0.116893 0.676718 0.045 Uiso 1 1 calc R U . . .
C46 C 0.22803(18) 0.18595(12) 0.57442(17) 0.0302(4) Uani 1 1 d . . . . .
H46 H 0.170137 0.227087 0.564704 0.036 Uiso 1 1 calc R U . . .
N1 N 0.66152(15) 0.29661(11) 0.43797(16) 0.0362(4) Uani 1 1 d . . . . .
N2 N 0.72693(16) 0.55571(11) 0.45248(16) 0.0360(4) Uani 1 1 d . . . . .
N3 N 0.63141(16) 0.43194(10) 0.50685(15) 0.0334(4) Uani 1 1 d . . . . .
C1 C 0.65342(16) 0.36197(12) 0.46620(16) 0.0275(4) Uani 1 1 d . . . . .
C2 C 0.68545(17) 0.49532(12) 0.47396(17) 0.0284(4) Uani 1 1 d . . . . .

loop_
_atom_site_aniso_label
_atom_site_aniso_U_11
_atom_site_aniso_U_22
_atom_site_aniso_U_33
_atom_site_aniso_U_23
_atom_site_aniso_U_13
_atom_site_aniso_U_12
P1 0.0220(2) 0.0223(2) 0.0221(2) 0.00140(17) 0.00561(17) 0.00072(17)
C10 0.0232(9) 0.0283(9) 0.0240(9) -0.0003(7) 0.0033(7) -0.0009(7)
C11 0.0260(9) 0.0257(9) 0.0209(9) 0.0023(7) 0.0033(7) 0.0052(7)
C12 0.0425(12) 0.0328(11) 0.0403(12) 0.0113(9) 0.0192(9) 0.0085(9)
C13 0.0512(13) 0.0461(13) 0.0382(12) 0.0147(10) 0.0238(10) 0.0209(11)
C14 0.0509(13) 0.0383(12) 0.0297(11) -0.0038(9) -0.0004(9) 0.0220(10)
C15 0.0362(11) 0.0282(10) 0.0466(13) -0.0066(9) -0.0081(9) 0.0048(8)
C16 0.0237(9) 0.0281(10) 0.0384(11) 0.0003(8) -0.0012(8) 0.0020(7)
C21 0.0214(8) 0.0264(9) 0.0210(9) 0.0042(7) 0.0040(7) 0.0019(7)
C22 0.0286(9) 0.0263(9) 0.0275(10) 0.0000(8) 0.0039(7) 0.0020(7)
C23 0.0294(10) 0.0318(10) 0.0282(10) 0.0004(8) 0.0068(8) 0.0072(8)
C24 0.0211(9) 0.0362(10) 0.0274(10) 0.0063(8) 0.0024(7) 0.0027(7)
C25 0.0263(9) 0.0298(10) 0.0269(10) 0.0024(8) 0.0002(7) 0.0000(7)
C26 0.0261(9) 0.0280(9) 0.0219(9) 0.0018(7) 0.0032(7) 0.0039(7)
C31 0.0250(9) 0.0234(9) 0.0289(10) 0.0036(7) 0.0097(7) 0.0041(7)
C32 0.0229(9) 0.0267(9) 0.0325(10) 0.0023(8) 0.0090(8) 0.0041(7)
C33 0.0293(10) 0.0249(9) 0.0435(12) 0.0006(8) 0.0146(9) 0.0037(8)
C34 0.0417(12) 0.0264(10) 0.0439(13) 0.0097(9) 0.0204(10) 0.0063(8)
C35 0.0503(13) 0.0362(11) 0.0297(11) 0.0079(9) 0.0117(9) 0.0074(9)
C36 0.0389(11) 0.0276(10) 0.0300(11) 0.0024(8) 0.0071(8) 0.0046(8)
C41 0.0272(9) 0.0277(9) 0.0205(9) -0.0013(7) 0.0002(7) -0.0027(7)
C42 0.0393(11) 0.0391(11) 0.0255(10) 0.0033(8) 0.0028(8) 0.0077(9)
C43 0.0635(15) 0.0349(11) 0.0304(11) 0.0045(9) -0.0050(10) 0.0112(10)
C44 0.0664(15) 0.0336(11) 0.0246(11) 0.0066(8) -0.0037(10) -0.0136(10)
C45 0.0402(12) 0.0456(12) 0.0271(11) 0.0024(9) 0.0026(9) -0.0164(10)
C46 0.0306(10) 0.0333(10) 0.0268(10) 0.0006(8) 0.0030(8) -0.0034(8)
N1 0.0314(9) 0.0337(10) 0.0455(11) 0.0006(8) 0.0132(8) 0.0014(7)
N2 0.0342(9) 0.0346(10) 0.0410(10) 0.0024(8) 0.0121(8) -0.0004(7)
N3 0.0355(9) 0.0323(9) 0.0343(9) -0.0026(7) 0.0132(7) -0.0046(7)
C1 0.0214(9) 0.0348(11) 0.0266(10) 0.0044(8) 0.0042(7) -0.0009(7)
C2 0.0256(9) 0.0329(11) 0.0271(10) -0.0003(8) 0.0041(7) 0.0033(8)

loop_
_atom_type_symbol
_atom_type_description
_atom_type_scat_dispersion_real
_atom_type_scat_dispersion_imag
_atom_type_scat_source
C C 0.0181 0.0091 'International Tables Vol C Tables 4.2.6.8 and 6.1.1.4'
H H 0.0000 0.0000 'International Tables Vol C Tables 4.2.6.8 and 6.1.1.4'
N N 0.0311 0.0180 'International Tables Vol C Tables 4.2.6.8 and 6.1.1.4'
P P 0.2955 0.4335 'International Tables Vol C Tables 4.2.6.8 and 6.1.1.4'

loop_
_geom_angle_atom_site_label_1
_geom_angle_atom_site_label_2
_geom_angle_atom_site_label_3
_geom_angle
_geom_angle_site_symmetry_1
_geom_angle_site_symmetry_3
_geom_angle_publ_flag
C11 P1 C21 112.54(9) . . ?
C11 P1 C31 108.87(9) . . ?
C21 P1 C31 109.59(8) . . ?
C11 P1 C10 108.23(8) . . ?
C21 P1 C10 108.60(8) . . ?
C31 P1 C10 108.95(9) . . ?
C41 C10 P1 112.21(13) . . ?
C41 C10 H10A 109.2 . . ?
P1 C10 H10A 109.2 . . ?
C41 C10 H10B 109.2 . . ?
P1 C10 H10B 109.2 . . ?
H10A C10 H10B 107.9 . . ?
C16 C11 C12 119.85(18) . . ?
C16 C11 P1 121.19(14) . . ?
C12 C11 P1 118.60(15) . . ?
C13 C12 C11 119.6(2) . . ?
C13 C12 H12 120.2 . . ?
C11 C12 H12 120.2 . . ?
C12 C13 C14 120.2(2) . . ?
C12 C13 H13 119.9 . . ?
C14 C13 H13 119.9 . . ?
C15 C14 C13 120.17(19) . . ?
C15 C14 H14 119.9 . . ?
C13 C14 H14 119.9 . . ?
C14 C15 C16 120.1(2) . . ?
C14 C15 H15 119.9 . . ?
C16 C15 H15 119.9 . . ?
C15 C16 C11 119.90(19) . . ?
C15 C16 H16 120.1 . . ?
C11 C16 H16 120.1 . . ?
C26 C21 C22 120.32(17) . . ?
C26 C21 P1 123.05(14) . . ?
C22 C21 P1 116.62(14) . . ?
C23 C22 C21 119.37(18) . . ?
C23 C22 H22 120.3 . . ?
C21 C22 H22 120.3 . . ?
C22 C23 C24 120.27(18) . . ?
C22 C23 H23 119.9 . . ?
C24 C23 H23 119.9 . . ?
C25 C24 C23 120.19(17) . . ?
C25 C24 H24 119.9 . . ?
C23 C24 H24 119.9 . . ?
C24 C25 C26 120.19(18) . . ?
C24 C25 H25 119.9 . . ?
C26 C25 H25 119.9 . . ?
C21 C26 C25 119.58(17) . . ?
C21 C26 H26 120.2 . . ?
C25 C26 H26 120.2 . . ?
C32 C31 C36 120.58(17) . . ?
C32 C31 P1 121.20(15) . . ?
C36 C31 P1 118.21(15) . . ?
C31 C32 C33 119.84(19) . . ?
C31 C32 H32 120.1 . . ?
C33 C32 H32 120.1 . . ?
C34 C33 C32 119.8(2) . . ?
C34 C33 H33 120.1 . . ?
C32 C33 H33 120.1 . . ?
C33 C34 C35 120.40(19) . . ?
C33 C34 H34 119.8 . . ?
C35 C34 H34 119.8 . . ?
C36 C35 C34 120.4(2) . . ?
C36 C35 H35 119.8 . . ?
C34 C35 H35 119.8 . . ?
C35 C36 C31 119.0(2) . . ?
C35 C36 H36 120.5 . . ?
C31 C36 H36 120.5 . . ?
C42 C41 C46 118.89(18) . . ?
C42 C41 C10 120.11(17) . . ?
C46 C41 C10 120.98(17) . . ?
C41 C42 C43 120.3(2) . . ?
C41 C42 H42 119.9 . . ?
C43 C42 H42 119.9 . . ?
C44 C43 C42 120.3(2) . . ?
C44 C43 H43 119.9 . . ?
C42 C43 H43 119.9 . . ?
C45 C44 C43 120.0(2) . . ?
C45 C44 H44 120.0 . . ?
C43 C44 H44 120.0 . . ?
C44 C45 C46 120.0(2) . . ?
C44 C45 H45 120.0 . . ?
C46 C45 H45 120.0 . . ?
C45 C46 C41 120.49(19) . . ?
C45 C46 H46 119.8 . . ?
C41 C46 H46 119.8 . . ?
C1 N3 C2 121.47(17) . . ?
N1 C1 N3 171.4(2) . . ?
N2 C2 N3 173.1(2) . . ?

loop_
_geom_bond_atom_site_label_1
_geom_bond_atom_site_label_2
_geom_bond_distance
_geom_bond_site_symmetry_2
_geom_bond_publ_flag
P1 C11 1.7911(18) . ?
P1 C21 1.7986(18) . ?
P1 C31 1.8000(18) . ?
P1 C10 1.8120(19) . ?
C10 C41 1.508(3) . ?
C10 H10A 0.9900 . ?
C10 H10B 0.9900 . ?
C11 C16 1.390(3) . ?
C11 C12 1.395(3) . ?
C12 C13 1.384(3) . ?
C12 H12 0.9500 . ?
C13 C14 1.385(4) . ?
C13 H13 0.9500 . ?
C14 C15 1.380(3) . ?
C14 H14 0.9500 . ?
C15 C16 1.385(3) . ?
C15 H15 0.9500 . ?
C16 H16 0.9500 . ?
C21 C26 1.391(3) . ?
C21 C22 1.401(3) . ?
C22 C23 1.388(3) . ?
C22 H22 0.9500 . ?
C23 C24 1.390(3) . ?
C23 H23 0.9500 . ?
C24 C25 1.385(3) . ?
C24 H24 0.9500 . ?
C25 C26 1.392(3) . ?
C25 H25 0.9500 . ?
C26 H26 0.9500 . ?
C31 C32 1.383(3) . ?
C31 C36 1.400(3) . ?
C32 C33 1.391(3) . ?
C32 H32 0.9500 . ?
C33 C34 1.382(3) . ?
C33 H33 0.9500 . ?
C34 C35 1.386(3) . ?
C34 H34 0.9500 . ?
C35 C36 1.385(3) . ?
C35 H35 0.9500 . ?
C36 H36 0.9500 . ?
C41 C42 1.386(3) . ?
C41 C46 1.392(3) . ?
C42 C43 1.390(3) . ?
C42 H42 0.9500 . ?
C43 C44 1.377(4) . ?
C43 H43 0.9500 . ?
C44 C45 1.376(4) . ?
C44 H44 0.9500 . ?
C45 C46 1.389(3) . ?
C45 H45 0.9500 . ?
C46 H46 0.9500 . ?
N1 C1 1.160(3) . ?
N2 C2 1.161(3) . ?
N3 C1 1.308(3) . ?
N3 C2 1.309(3) . ?

loop_
_geom_torsion_atom_site_label_1
_geom_torsion_atom_site_label_2
_geom_torsion_atom_site_label_3
_geom_torsion_atom_site_label_4
_geom_torsion
_geom_torsion_site_symmetry_1
_geom_torsion_site_symmetry_2
_geom_torsion_site_symmetry_3
_geom_torsion_site_symmetry_4
_geom_torsion_publ_flag
C11 P1 C10 C41 -60.06(15) . . . . ?
C21 P1 C10 C41 62.39(15) . . . . ?
C31 P1 C10 C41 -178.30(12) . . . . ?
C21 P1 C11 C16 -39.18(18) . . . . ?
C31 P1 C11 C16 -160.88(15) . . . . ?
C10 P1 C11 C16 80.83(17) . . . . ?
C21 P1 C11 C12 147.67(16) . . . . ?
C31 P1 C11 C12 25.98(19) . . . . ?
C10 P1 C11 C12 -92.31(17) . . . . ?
C16 C11 C12 C13 2.2(3) . . . . ?
P1 C11 C12 C13 175.47(18) . . . . ?
C11 C12 C13 C14 0.8(4) . . . . ?
C12 C13 C14 C15 -2.4(4) . . . . ?
C13 C14 C15 C16 0.8(3) . . . . ?
C14 C15 C16 C11 2.3(3) . . . . ?
C12 C11 C16 C15 -3.8(3) . . . . ?
P1 C11 C16 C15 -176.85(16) . . . . ?
C11 P1 C21 C26 -10.06(18) . . . . ?
C31 P1 C21 C26 111.23(16) . . . . ?
C10 P1 C21 C26 -129.86(16) . . . . ?
C11 P1 C21 C22 168.55(14) . . . . ?
C31 P1 C21 C22 -70.17(16) . . . . ?
C10 P1 C21 C22 48.74(16) . . . . ?
C26 C21 C22 C23 2.3(3) . . . . ?
P1 C21 C22 C23 -176.33(15) . . . . ?
C21 C22 C23 C24 0.3(3) . . . . ?
C22 C23 C24 C25 -2.3(3) . . . . ?
C23 C24 C25 C26 1.7(3) . . . . ?
C22 C21 C26 C25 -2.9(3) . . . . ?
P1 C21 C26 C25 175.62(14) . . . . ?
C24 C25 C26 C21 0.9(3) . . . . ?
C11 P1 C31 C32 -120.77(15) . . . . ?
C21 P1 C31 C32 115.76(16) . . . . ?
C10 P1 C31 C32 -2.93(17) . . . . ?
C11 P1 C31 C36 59.77(17) . . . . ?
C21 P1 C31 C36 -63.71(17) . . . . ?
C10 P1 C31 C36 177.60(14) . . . . ?
C36 C31 C32 C33 -0.4(3) . . . . ?
P1 C31 C32 C33 -179.83(14) . . . . ?
C31 C32 C33 C34 0.3(3) . . . . ?
C32 C33 C34 C35 -0.2(3) . . . . ?
C33 C34 C35 C36 0.1(3) . . . . ?
C34 C35 C36 C31 -0.1(3) . . . . ?
C32 C31 C36 C35 0.3(3) . . . . ?
P1 C31 C36 C35 179.76(15) . . . . ?
P1 C10 C41 C42 93.24(19) . . . . ?
P1 C10 C41 C46 -88.37(19) . . . . ?
C46 C41 C42 C43 -0.2(3) . . . . ?
C10 C41 C42 C43 178.26(19) . . . . ?
C41 C42 C43 C44 -1.0(3) . . . . ?
C42 C43 C44 C45 1.3(3) . . . . ?
C43 C44 C45 C46 -0.4(3) . . . . ?
C44 C45 C46 C41 -0.8(3) . . . . ?
C42 C41 C46 C45 1.1(3) . . . . ?
C10 C41 C46 C45 -177.35(18) . . . . ?
